data_4114534
loop_
_publ_author_name
'Jeremy M. Smith'
'Rene J. Lachicotte'
'Patrick L. Holland'

_publ_section_title
;
 NN Bond Cleavage by a Low-Coordinate Iron(II) Hydride Complex
;
_journal_name_full 'Journal of the American Chemical Society'
_journal_page_first 15752
_journal_page_last 15753
_journal_paper_doi 10.1021/ja038152s
_journal_volume 125
_journal_year 2003
_chemical_formula_sum 'C44 H67 Fe N3'
_chemical_formula_weight 693.86
_chemical_name_common holjs71
_chemical_name_systematic
;
 ?
;
_space_group_IT_number 14
_symmetry_cell_setting monoclinic
_symmetry_space_group_name_Hall '-P 2ybc'
_symmetry_space_group_name_H-M 'P 1 21/c 1'
_atom_sites_solution_hydrogens geom
_atom_sites_solution_primary direct
_atom_sites_solution_secondary difmap
_audit_creation_method SHELXL-97
_cell_angle_alpha 90.00
_cell_angle_beta 107.9970(10)
_cell_angle_gamma 90.00
_cell_formula_units_Z 4
_cell_length_a 12.4878(7)
_cell_length_b 18.2203(11)
_cell_length_c 19.6490(11)
_cell_measurement_temperature 193(2)
_cell_volume 4252.0(4)
_computing_structure_refinement 'SHELXL-97 (Sheldrick, 1997)'
_diffrn_ambient_temperature 193(2)
_diffrn_measured_fraction_theta_full 0.965
_diffrn_measured_fraction_theta_max 0.965
_diffrn_radiation_monochromator graphite
_diffrn_radiation_source 'fine-focus sealed tube'
_diffrn_radiation_type MoK\a
_diffrn_radiation_wavelength 0.71073
_diffrn_reflns_av_R_equivalents 0.0236
_diffrn_reflns_av_sigmaI/netI 0.0320
_diffrn_reflns_limit_h_max 16
_diffrn_reflns_limit_h_min -16
_diffrn_reflns_limit_k_max 18
_diffrn_reflns_limit_k_min -23
_diffrn_reflns_limit_l_max 21
_diffrn_reflns_limit_l_min -26
_diffrn_reflns_number 27656
_diffrn_reflns_theta_full 28.28
_diffrn_reflns_theta_max 28.28
_diffrn_reflns_theta_min 1.56
_exptl_absorpt_coefficient_mu 0.385
_exptl_absorpt_correction_T_max 0.928
_exptl_absorpt_correction_T_min 0.824
_exptl_absorpt_correction_type empirical
_exptl_absorpt_process_details sadabs
_exptl_crystal_colour red
_exptl_crystal_density_diffrn 1.084
_exptl_crystal_description block
_exptl_crystal_F_000 1512
_exptl_crystal_size_max 0.53
_exptl_crystal_size_mid 0.30
_exptl_crystal_size_min 0.21
_refine_diff_density_max 0.721
_refine_diff_density_min -0.307
_refine_diff_density_rms 0.046
_refine_ls_extinction_method none
_refine_ls_goodness_of_fit_ref 1.027
_refine_ls_hydrogen_treatment mixed
_refine_ls_matrix_type full
_refine_ls_number_parameters 454
_refine_ls_number_reflns 10192
_refine_ls_number_restraints 0
_refine_ls_restrained_S_all 1.027
_refine_ls_R_factor_all 0.0696
_refine_ls_R_factor_gt 0.0489
_refine_ls_shift/su_max 0.001
_refine_ls_shift/su_mean 0.000
_refine_ls_structure_factor_coef Fsqd
_refine_ls_weighting_details 'calc w=1/[\s^2^(Fo^2^)+(0.0668P)^2^+1.2046P] where P=(Fo^2^+2Fc^2^)/3'
_refine_ls_weighting_scheme calc
_refine_ls_wR_factor_gt 0.1221
_refine_ls_wR_factor_ref 0.1319
_reflns_number_gt 7740
_reflns_number_total 10192
_reflns_threshold_expression >2sigma(I)
_cod_data_source_file ja038152ssi20030827_085523_2.cif
_cod_data_source_block LFe(H)(4-tBupy)
_cod_database_code 4114534

loop_
_symmetry_equiv_pos_as_xyz
'x, y, z'
'-x, y+1/2, -z+1/2'
'-x, -y, -z'
'x, -y-1/2, z-1/2'

loop_
_atom_site_label
_atom_site_type_symbol
_atom_site_fract_x
_atom_site_fract_y
_atom_site_fract_z
_atom_site_U_iso_or_equiv
_atom_site_adp_type
_atom_site_occupancy
_atom_site_symmetry_multiplicity
_atom_site_calc_flag
_atom_site_refinement_flags
Fe1 Fe 0.27774(2) 0.258087(14) 0.160332(13) 0.03217(9) Uani 1 1 d .
N21 N 0.11084(13) 0.25448(9) 0.10524(8) 0.0342(3) Uani 1 1 d .
N13 N 0.32147(13) 0.14737(9) 0.14772(8) 0.0372(4) Uani 1 1 d .
N11 N 0.32952(12) 0.30647(8) 0.08335(8) 0.0320(3) Uani 1 1 d .
C51 C 0.07408(15) 0.26550(11) 0.03482(10) 0.0341(4) Uani 1 1 d .
C61 C -0.05096(16) 0.26597(13) -0.01412(10) 0.0430(5) Uani 1 1 d .
C41 C 0.15155(16) 0.27854(11) -0.00399(10) 0.0351(4) Uani 1 1 d .
H41 H 0.1197 0.2711 -0.0529 0.042 Uiso 1 1 calc R
C31 C 0.26441(15) 0.29993(10) 0.01462(9) 0.0325(4) Uani 1 1 d .
C22 C 0.53663(16) 0.32141(12) 0.13659(11) 0.0411(4) Uani 1 1 d .
C14 C 0.29784(16) 0.11714(11) 0.08242(10) 0.0391(4) Uani 1 1 d .
H14 H 0.2530 0.1435 0.0435 0.047 Uiso 1 1 calc R
C23 C 0.01245(16) 0.16681(14) 0.16218(11) 0.0467(5) Uani 1 1 d .
C12 C 0.42886(16) 0.35230(11) 0.10591(10) 0.0354(4) Uani 1 1 d .
C21 C 0.30713(17) 0.30955(12) -0.05224(10) 0.0396(4) Uani 1 1 d .
C13 C 0.04304(15) 0.23945(12) 0.15146(10) 0.0404(5) Uani 1 1 d .
C103 C 0.05274(19) 0.37614(14) 0.18461(11) 0.0521(6) Uani 1 1 d .
H103 H 0.0968 0.3768 0.1511 0.063 Uiso 1 1 calc R
C64 C 0.4543(2) -0.06613(12) 0.11734(13) 0.0558(6) Uani 1 1 d .
C24 C 0.33643(17) 0.04933(11) 0.07000(11) 0.0416(4) Uani 1 1 d .
H24 H 0.3174 0.0310 0.0236 0.050 Uiso 1 1 calc R
C62 C 0.41741(18) 0.42940(11) 0.10120(10) 0.0417(5) Uani 1 1 d .
C63 C 0.01819(16) 0.29773(14) 0.19144(10) 0.0466(5) Uani 1 1 d .
C44 C 0.42604(17) 0.03912(11) 0.19416(11) 0.0431(5) Uani 1 1 d .
H44 H 0.4699 0.0136 0.2341 0.052 Uiso 1 1 calc R
C54 C 0.38431(17) 0.10688(11) 0.20283(11) 0.0410(4) Uani 1 1 d .
H54 H 0.4002 0.1257 0.2489 0.049 Uiso 1 1 calc R
C34 C 0.40393(16) 0.00795(11) 0.12676(11) 0.0408(4) Uani 1 1 d .
C102 C 0.3027(2) 0.46632(12) 0.07495(12) 0.0490(5) Uani 1 1 d .
H102 H 0.2480 0.4302 0.0477 0.059 Uiso 1 1 calc R
C111 C -0.06854(19) 0.20157(15) -0.06751(12) 0.0567(6) Uani 1 1 d .
H11A H -0.1447 0.2020 -0.0988 0.085 Uiso 1 1 calc R
H11B H -0.0541 0.1561 -0.0417 0.085 Uiso 1 1 calc R
H11C H -0.0177 0.2066 -0.0952 0.085 Uiso 1 1 calc R
C72 C 0.55746(17) 0.23947(12) 0.14609(13) 0.0469(5) Uani 1 1 d .
H72 H 0.4858 0.2142 0.1241 0.056 Uiso 1 1 calc R
C101 C -0.07254(19) 0.33911(15) -0.05565(12) 0.0555(6) Uani 1 1 d .
H10A H -0.0239 0.3425 -0.0850 0.083 Uiso 1 1 calc R
H10B H -0.0575 0.3793 -0.0224 0.083 Uiso 1 1 calc R
H10C H -0.1496 0.3411 -0.0854 0.083 Uiso 1 1 calc R
C71 C -0.14263(17) 0.26004(15) 0.02274(12) 0.0529(6) Uani 1 1 d .
H71A H -0.1343 0.2995 0.0563 0.079 Uiso 1 1 calc R
H71B H -0.1354 0.2140 0.0475 0.079 Uiso 1 1 calc R
H71C H -0.2155 0.2629 -0.0126 0.079 Uiso 1 1 calc R
C32 C 0.63004(18) 0.36790(13) 0.15858(12) 0.0516(5) Uani 1 1 d .
H32 H 0.7012 0.3476 0.1785 0.062 Uiso 1 1 calc R
C33 C -0.04604(18) 0.15467(17) 0.21166(12) 0.0604(7) Uani 1 1 d .
H33 H -0.0669 0.1071 0.2192 0.072 Uiso 1 1 calc R
C82 C 0.5985(2) 0.21937(14) 0.22544(13) 0.0557(6) Uani 1 1 d .
H82A H 0.6671 0.2453 0.2485 0.084 Uiso 1 1 calc R
H82B H 0.6120 0.1675 0.2304 0.084 Uiso 1 1 calc R
H82C H 0.5423 0.2328 0.2472 0.084 Uiso 1 1 calc R
C42 C 0.6196(2) 0.44255(14) 0.15161(13) 0.0554(6) Uani 1 1 d .
H42 H 0.6830 0.4724 0.1656 0.067 Uiso 1 1 calc R
C73 C 0.03902(19) 0.10044(14) 0.12357(13) 0.0563(6) Uani 1 1 d .
H73 H 0.0792 0.1176 0.0909 0.068 Uiso 1 1 calc R
C43 C -0.07318(19) 0.21153(19) 0.24936(12) 0.0662(8) Uani 1 1 d .
H43 H -0.1132 0.2024 0.2813 0.079 Uiso 1 1 calc R
C53 C -0.04126(18) 0.28129(18) 0.23972(12) 0.0607(7) Uani 1 1 d .
H53 H -0.0594 0.3192 0.2659 0.073 Uiso 1 1 calc R
C81 C 0.2336(2) 0.36363(16) -0.10656(13) 0.0677(7) Uani 1 1 d .
H81A H 0.2652 0.3711 -0.1448 0.102 Uiso 1 1 calc R
H81B H 0.2306 0.4096 -0.0834 0.102 Uiso 1 1 calc R
H81C H 0.1589 0.3440 -0.1256 0.102 Uiso 1 1 calc R
C11 C 0.4291(2) 0.33550(18) -0.03796(13) 0.0665(7) Uani 1 1 d .
H11D H 0.4789 0.3039 -0.0032 0.100 Uiso 1 1 calc R
H11E H 0.4365 0.3849 -0.0201 0.100 Uiso 1 1 calc R
H11F H 0.4482 0.3339 -0.0817 0.100 Uiso 1 1 calc R
C123 C 0.1275(2) 0.40653(16) 0.25659(13) 0.0637(7) Uani 1 1 d .
H12A H 0.0860 0.4066 0.2904 0.096 Uiso 1 1 calc R
H12B H 0.1500 0.4557 0.2501 0.096 Uiso 1 1 calc R
H12C H 0.1931 0.3762 0.2743 0.096 Uiso 1 1 calc R
C52 C 0.5145(2) 0.47273(13) 0.12369(12) 0.0518(5) Uani 1 1 d .
H52 H 0.5076 0.5235 0.1196 0.062 Uiso 1 1 calc R
C91 C 0.3000(3) 0.23370(15) -0.08617(15) 0.0711(8) Uani 1 1 d .
H91A H 0.2237 0.2164 -0.0993 0.107 Uiso 1 1 calc R
H91B H 0.3479 0.2003 -0.0525 0.107 Uiso 1 1 calc R
H91C H 0.3239 0.2366 -0.1281 0.107 Uiso 1 1 calc R
C92 C 0.6428(2) 0.21188(16) 0.10977(15) 0.0659(7) Uani 1 1 d .
H92A H 0.6179 0.2256 0.0602 0.099 Uiso 1 1 calc R
H92B H 0.6485 0.1594 0.1137 0.099 Uiso 1 1 calc R
H92C H 0.7151 0.2334 0.1328 0.099 Uiso 1 1 calc R
C122 C 0.3015(3) 0.53227(15) 0.02579(14) 0.0718(8) Uani 1 1 d .
H12D H 0.2252 0.5478 0.0034 0.108 Uiso 1 1 calc R
H12E H 0.3346 0.5182 -0.0103 0.108 Uiso 1 1 calc R
H12F H 0.3439 0.5719 0.0536 0.108 Uiso 1 1 calc R
C93 C 0.1161(2) 0.04647(17) 0.17648(17) 0.0787(9) Uani 1 1 d .
H93A H 0.1789 0.0726 0.2078 0.118 Uiso 1 1 calc R
H93B H 0.1429 0.0099 0.1505 0.118 Uiso 1 1 calc R
H93C H 0.0745 0.0231 0.2042 0.118 Uiso 1 1 calc R
C83 C -0.0676(2) 0.05908(17) 0.07870(16) 0.0762(8) Uani 1 1 d .
H83A H -0.1088 0.0420 0.1095 0.114 Uiso 1 1 calc R
H83B H -0.0460 0.0179 0.0554 0.114 Uiso 1 1 calc R
H83C H -0.1141 0.0916 0.0434 0.114 Uiso 1 1 calc R
C112 C 0.2667(2) 0.49070(17) 0.13852(14) 0.0701(7) Uani 1 1 d .
H11G H 0.2734 0.4503 0.1709 0.105 Uiso 1 1 calc R
H11H H 0.1899 0.5070 0.1221 0.105 Uiso 1 1 calc R
H11I H 0.3141 0.5303 0.1627 0.105 Uiso 1 1 calc R
C113 C -0.0483(3) 0.42785(19) 0.15528(16) 0.0853(10) Uani 1 1 d .
H11J H -0.0931 0.4113 0.1088 0.128 Uiso 1 1 calc R
H11K H -0.0218 0.4767 0.1517 0.128 Uiso 1 1 calc R
H11L H -0.0933 0.4278 0.1870 0.128 Uiso 1 1 calc R
C84 C 0.4187(3) -0.09201(18) 0.04046(18) 0.0996(12) Uani 1 1 d .
H84A H 0.4552 -0.1377 0.0375 0.149 Uiso 1 1 calc R
H84B H 0.4399 -0.0560 0.0113 0.149 Uiso 1 1 calc R
H84C H 0.3386 -0.0987 0.0238 0.149 Uiso 1 1 calc R
C94 C 0.5834(3) -0.0562(2) 0.1391(2) 0.0998(12) Uani 1 1 d .
H94A H 0.6112 -0.0414 0.1883 0.150 Uiso 1 1 calc R
H94B H 0.6014 -0.0193 0.1095 0.150 Uiso 1 1 calc R
H94C H 0.6179 -0.1018 0.1330 0.150 Uiso 1 1 calc R
C74 C 0.4255(5) -0.12250(19) 0.1640(3) 0.146(2) Uani 1 1 d .
H74A H 0.4567 -0.1083 0.2132 0.219 Uiso 1 1 calc R
H74B H 0.4562 -0.1691 0.1567 0.219 Uiso 1 1 calc R
H74C H 0.3452 -0.1264 0.1521 0.219 Uiso 1 1 calc R
H1 H 0.3333(15) 0.2729(10) 0.2520(10) 0.029(5) Uiso 1 1 d .

loop_
_atom_site_aniso_label
_atom_site_aniso_U_11
_atom_site_aniso_U_22
_atom_site_aniso_U_33
_atom_site_aniso_U_23
_atom_site_aniso_U_13
_atom_site_aniso_U_12
Fe1 0.03056(14) 0.04112(16) 0.02608(14) 0.00475(11) 0.01056(10) 0.00755(11)
N21 0.0302(7) 0.0478(9) 0.0271(8) 0.0050(6) 0.0125(6) 0.0069(6)
N13 0.0357(8) 0.0415(9) 0.0352(9) 0.0077(7) 0.0122(7) 0.0058(7)
N11 0.0312(8) 0.0381(8) 0.0288(8) 0.0052(6) 0.0121(6) 0.0077(6)
C51 0.0304(9) 0.0443(10) 0.0286(9) 0.0025(7) 0.0104(7) 0.0080(8)
C61 0.0310(10) 0.0673(14) 0.0299(10) 0.0035(9) 0.0083(8) 0.0080(9)
C41 0.0356(9) 0.0467(11) 0.0245(9) 0.0036(7) 0.0113(7) 0.0101(8)
C31 0.0361(9) 0.0347(9) 0.0303(9) 0.0058(7) 0.0154(8) 0.0103(7)
C22 0.0352(10) 0.0498(12) 0.0405(11) 0.0017(9) 0.0152(9) 0.0013(9)
C14 0.0368(10) 0.0438(11) 0.0358(10) 0.0097(8) 0.0101(8) 0.0060(8)
C23 0.0307(10) 0.0735(15) 0.0364(11) 0.0135(10) 0.0111(8) 0.0004(10)
C12 0.0385(10) 0.0404(10) 0.0298(9) 0.0042(7) 0.0145(8) 0.0020(8)
C21 0.0411(10) 0.0519(12) 0.0308(10) 0.0059(8) 0.0183(8) 0.0061(9)
C13 0.0270(9) 0.0692(14) 0.0253(9) 0.0084(9) 0.0086(7) 0.0084(9)
C103 0.0490(12) 0.0744(16) 0.0358(11) -0.0058(10) 0.0174(10) 0.0188(11)
C64 0.0628(15) 0.0386(12) 0.0575(14) 0.0008(10) 0.0064(12) 0.0139(10)
C24 0.0417(11) 0.0425(11) 0.0376(11) 0.0017(8) 0.0080(9) 0.0023(9)
C62 0.0503(12) 0.0439(11) 0.0327(10) 0.0061(8) 0.0154(9) 0.0033(9)
C63 0.0294(9) 0.0834(17) 0.0263(10) 0.0028(10) 0.0078(8) 0.0131(10)
C44 0.0436(11) 0.0418(11) 0.0400(11) 0.0120(8) 0.0074(9) 0.0064(9)
C54 0.0412(11) 0.0460(11) 0.0350(10) 0.0077(8) 0.0106(9) 0.0054(9)
C34 0.0374(10) 0.0372(10) 0.0465(12) 0.0058(8) 0.0112(9) 0.0015(8)
C102 0.0580(13) 0.0414(11) 0.0453(12) 0.0064(9) 0.0130(10) 0.0101(10)
C111 0.0431(12) 0.0835(18) 0.0422(12) -0.0076(11) 0.0113(10) -0.0048(12)
C72 0.0305(10) 0.0497(12) 0.0589(14) -0.0008(10) 0.0115(9) 0.0062(9)
C101 0.0404(12) 0.0796(17) 0.0446(12) 0.0159(11) 0.0102(10) 0.0225(11)
C71 0.0270(9) 0.0931(18) 0.0375(11) 0.0031(11) 0.0083(8) 0.0082(10)
C32 0.0383(11) 0.0617(14) 0.0553(14) 0.0039(11) 0.0154(10) -0.0031(10)
C33 0.0378(12) 0.102(2) 0.0422(13) 0.0217(13) 0.0140(10) -0.0039(12)
C82 0.0446(12) 0.0548(14) 0.0653(16) 0.0088(11) 0.0136(11) 0.0069(10)
C42 0.0500(13) 0.0605(15) 0.0576(14) 0.0037(11) 0.0192(11) -0.0136(11)
C73 0.0467(12) 0.0645(15) 0.0631(15) 0.0172(12) 0.0247(12) -0.0035(11)
C43 0.0372(12) 0.130(3) 0.0350(12) 0.0117(14) 0.0171(10) -0.0020(14)
C53 0.0371(11) 0.117(2) 0.0303(11) -0.0031(12) 0.0137(9) 0.0133(13)
C81 0.0727(17) 0.092(2) 0.0472(14) 0.0300(13) 0.0319(13) 0.0226(15)
C11 0.0530(14) 0.113(2) 0.0440(13) 0.0034(13) 0.0299(11) -0.0080(14)
C123 0.0495(14) 0.0867(19) 0.0523(14) -0.0091(13) 0.0119(11) 0.0098(13)
C52 0.0698(15) 0.0421(12) 0.0468(13) 0.0056(9) 0.0228(11) -0.0056(11)
C91 0.106(2) 0.0649(16) 0.0686(18) -0.0120(13) 0.0659(18) -0.0009(15)
C92 0.0459(13) 0.0786(18) 0.0730(18) -0.0108(14) 0.0181(13) 0.0170(12)
C122 0.094(2) 0.0655(17) 0.0625(16) 0.0265(13) 0.0341(15) 0.0341(15)
C93 0.0650(17) 0.0726(19) 0.107(2) 0.0411(17) 0.0384(17) 0.0074(14)
C83 0.0717(18) 0.079(2) 0.081(2) 0.0020(15) 0.0283(16) -0.0183(15)
C112 0.0713(17) 0.0839(19) 0.0636(16) 0.0202(14) 0.0332(14) 0.0241(15)
C113 0.0763(19) 0.095(2) 0.0650(18) -0.0113(16) -0.0072(15) 0.0349(17)
C84 0.116(3) 0.073(2) 0.091(2) -0.0238(17) 0.004(2) 0.0371(19)
C94 0.072(2) 0.095(2) 0.116(3) -0.034(2) 0.0061(19) 0.0323(18)
C74 0.253(6) 0.0486(19) 0.173(4) 0.030(2) 0.120(4) 0.036(3)

loop_
_atom_type_symbol
_atom_type_description
_atom_type_scat_dispersion_real
_atom_type_scat_dispersion_imag
_atom_type_scat_source
C C 0.0033 0.0016 'International Tables Vol C Tables 4.2.6.8 and 6.1.1.4'
H H 0.0000 0.0000 'International Tables Vol C Tables 4.2.6.8 and 6.1.1.4'
N N 0.0061 0.0033 'International Tables Vol C Tables 4.2.6.8 and 6.1.1.4'
Fe Fe 0.3463 0.8444 'International Tables Vol C Tables 4.2.6.8 and 6.1.1.4'

loop_
_geom_angle_atom_site_label_1
_geom_angle_atom_site_label_2
_geom_angle_atom_site_label_3
_geom_angle
N11 Fe1 N21 97.36(6)
N11 Fe1 N13 100.00(6)
N21 Fe1 N13 99.53(6)
N11 Fe1 H1 126.1(6)
N21 Fe1 H1 124.9(6)
N13 Fe1 H1 103.5(6)
C51 N21 C13 126.89(16)
C51 N21 Fe1 121.09(12)
C13 N21 Fe1 112.02(11)
C14 N13 C54 116.48(17)
C14 N13 Fe1 120.83(12)
C54 N13 Fe1 122.29(14)
C31 N11 C12 123.52(15)
C31 N11 Fe1 118.51(12)
C12 N11 Fe1 117.68(11)
N21 C51 C41 120.55(17)
N21 C51 C61 126.82(16)
C41 C51 C61 112.63(16)
C71 C61 C101 106.05(18)
C71 C61 C111 107.26(19)
C101 C61 C111 109.41(18)
C71 C61 C51 117.30(16)
C101 C61 C51 107.99(18)
C111 C61 C51 108.65(17)
C31 C41 C51 134.67(17)
C31 C41 H41 112.7
C51 C41 H41 112.7
N11 C31 C41 122.25(16)
N11 C31 C21 124.83(16)
C41 C31 C21 112.79(16)
C32 C22 C12 119.0(2)
C32 C22 C72 117.61(18)
C12 C22 C72 123.37(18)
N13 C14 C24 123.54(18)
N13 C14 H14 118.2
C24 C14 H14 118.2
C33 C23 C13 118.3(2)
C33 C23 C73 117.5(2)
C13 C23 C73 124.16(18)
C22 C12 C62 119.27(18)
C22 C12 N11 121.00(17)
C62 C12 N11 119.62(17)
C91 C21 C81 109.7(2)
C91 C21 C11 106.2(2)
C81 C21 C11 106.1(2)
C91 C21 C31 105.97(17)
C81 C21 C31 111.62(16)
C11 C21 C31 117.06(17)
C63 C13 C23 120.42(18)
C63 C13 N21 118.63(19)
C23 C13 N21 120.61(18)
C63 C103 C123 111.6(2)
C63 C103 C113 112.9(2)
C123 C103 C113 108.6(2)
C63 C103 H103 107.9
C123 C103 H103 107.9
C113 C103 H103 107.9
C74 C64 C84 110.3(3)
C74 C64 C34 110.4(2)
C84 C64 C34 113.1(2)
C74 C64 C94 109.8(3)
C84 C64 C94 105.8(3)
C34 C64 C94 107.3(2)
C14 C24 C34 120.17(19)
C14 C24 H24 119.9
C34 C24 H24 119.9
C52 C62 C12 118.70(19)
C52 C62 C102 119.42(19)
C12 C62 C102 121.85(19)
C53 C63 C13 117.9(2)
C53 C63 C103 119.1(2)
C13 C63 C103 122.97(18)
C54 C44 C34 121.05(18)
C54 C44 H44 119.5
C34 C44 H44 119.5
N13 C54 C44 122.93(19)
N13 C54 H54 118.5
C44 C54 H54 118.5
C44 C34 C24 115.79(19)
C44 C34 C64 120.68(18)
C24 C34 C64 123.51(19)
C112 C102 C62 109.72(18)
C112 C102 C122 109.9(2)
C62 C102 C122 112.6(2)
C112 C102 H102 108.2
C62 C102 H102 108.2
C122 C102 H102 108.2
C61 C111 H11A 109.5
C61 C111 H11B 109.5
H11A C111 H11B 109.5
C61 C111 H11C 109.5
H11A C111 H11C 109.5
H11B C111 H11C 109.5
C22 C72 C82 110.62(19)
C22 C72 C92 112.4(2)
C82 C72 C92 109.44(19)
C22 C72 H72 108.1
C82 C72 H72 108.1
C92 C72 H72 108.1
C61 C101 H10A 109.5
C61 C101 H10B 109.5
H10A C101 H10B 109.5
C61 C101 H10C 109.5
H10A C101 H10C 109.5
H10B C101 H10C 109.5
C61 C71 H71A 109.5
C61 C71 H71B 109.5
H71A C71 H71B 109.5
C61 C71 H71C 109.5
H71A C71 H71C 109.5
H71B C71 H71C 109.5
C42 C32 C22 121.8(2)
C42 C32 H32 119.1
C22 C32 H32 119.1
C43 C33 C23 121.5(3)
C43 C33 H33 119.2
C23 C33 H33 119.2
C72 C82 H82A 109.5
C72 C82 H82B 109.5
H82A C82 H82B 109.5
C72 C82 H82C 109.5
H82A C82 H82C 109.5
H82B C82 H82C 109.5
C32 C42 C52 119.2(2)
C32 C42 H42 120.4
C52 C42 H42 120.4
C23 C73 C93 111.1(2)
C23 C73 C83 113.0(2)
C93 C73 C83 108.8(2)
C23 C73 H73 107.9
C93 C73 H73 107.9
C83 C73 H73 107.9
C53 C43 C33 119.8(2)
C53 C43 H43 120.1
C33 C43 H43 120.1
C43 C53 C63 122.0(2)
C43 C53 H53 119.0
C63 C53 H53 119.0
C21 C81 H81A 109.5
C21 C81 H81B 109.5
H81A C81 H81B 109.5
C21 C81 H81C 109.5
H81A C81 H81C 109.5
H81B C81 H81C 109.5
C21 C11 H11D 109.5
C21 C11 H11E 109.5
H11D C11 H11E 109.5
C21 C11 H11F 109.5
H11D C11 H11F 109.5
H11E C11 H11F 109.5
C103 C123 H12A 109.5
C103 C123 H12B 109.5
H12A C123 H12B 109.5
C103 C123 H12C 109.5
H12A C123 H12C 109.5
H12B C123 H12C 109.5
C42 C52 C62 121.9(2)
C42 C52 H52 119.0
C62 C52 H52 119.0
C21 C91 H91A 109.5
C21 C91 H91B 109.5
H91A C91 H91B 109.5
C21 C91 H91C 109.5
H91A C91 H91C 109.5
H91B C91 H91C 109.5
C72 C92 H92A 109.5
C72 C92 H92B 109.5
H92A C92 H92B 109.5
C72 C92 H92C 109.5
H92A C92 H92C 109.5
H92B C92 H92C 109.5
C102 C122 H12D 109.5
C102 C122 H12E 109.5
H12D C122 H12E 109.5
C102 C122 H12F 109.5
H12D C122 H12F 109.5
H12E C122 H12F 109.5
C73 C93 H93A 109.5
C73 C93 H93B 109.5
H93A C93 H93B 109.5
C73 C93 H93C 109.5
H93A C93 H93C 109.5
H93B C93 H93C 109.5
C73 C83 H83A 109.5
C73 C83 H83B 109.5
H83A C83 H83B 109.5
C73 C83 H83C 109.5
H83A C83 H83C 109.5
H83B C83 H83C 109.5
C102 C112 H11G 109.5
C102 C112 H11H 109.5
H11G C112 H11H 109.5
C102 C112 H11I 109.5
H11G C112 H11I 109.5
H11H C112 H11I 109.5
C103 C113 H11J 109.5
C103 C113 H11K 109.5
H11J C113 H11K 109.5
C103 C113 H11L 109.5
H11J C113 H11L 109.5
H11K C113 H11L 109.5
C64 C84 H84A 109.5
C64 C84 H84B 109.5
H84A C84 H84B 109.5
C64 C84 H84C 109.5
H84A C84 H84C 109.5
H84B C84 H84C 109.5
C64 C94 H94A 109.5
C64 C94 H94B 109.5
H94A C94 H94B 109.5
C64 C94 H94C 109.5
H94A C94 H94C 109.5
H94B C94 H94C 109.5
C64 C74 H74A 109.5
C64 C74 H74B 109.5
H74A C74 H74B 109.5
C64 C74 H74C 109.5
H74A C74 H74C 109.5
H74B C74 H74C 109.5

loop_
_geom_bond_atom_site_label_1
_geom_bond_atom_site_label_2
_geom_bond_distance
Fe1 N11 2.0218(14)
Fe1 N21 2.0312(16)
Fe1 N13 2.1244(16)
Fe1 H1 1.740(18)
N21 C51 1.332(2)
N21 C13 1.446(2)
N13 C14 1.343(2)
N13 C54 1.345(2)
N11 C31 1.349(2)
N11 C12 1.447(2)
C51 C41 1.425(3)
C51 C61 1.560(3)
C61 C71 1.536(3)
C61 C101 1.542(3)
C61 C111 1.544(3)
C41 C31 1.398(3)
C41 H41 0.9300
C31 C21 1.573(2)
C22 C32 1.398(3)
C22 C12 1.411(3)
C22 C72 1.517(3)
C14 C24 1.375(3)
C14 H14 0.9300
C23 C33 1.402(3)
C23 C13 1.411(3)
C23 C73 1.518(3)
C12 C62 1.412(3)
C21 C91 1.525(3)
C21 C81 1.532(3)
C21 C11 1.536(3)
C13 C63 1.411(3)
C103 C63 1.510(4)
C103 C123 1.537(3)
C103 C113 1.537(3)
C103 H103 0.9800
C64 C74 1.493(4)
C64 C84 1.512(4)
C64 C34 1.524(3)
C64 C94 1.546(4)
C24 C34 1.394(3)
C24 H24 0.9300
C62 C52 1.399(3)
C62 C102 1.521(3)
C63 C53 1.406(3)
C44 C54 1.371(3)
C44 C34 1.388(3)
C44 H44 0.9300
C54 H54 0.9300
C102 C112 1.519(3)
C102 C122 1.539(3)
C102 H102 0.9800
C111 H11A 0.9600
C111 H11B 0.9600
C111 H11C 0.9600
C72 C82 1.528(3)
C72 C92 1.538(3)
C72 H72 0.9800
C101 H10A 0.9600
C101 H10B 0.9600
C101 H10C 0.9600
C71 H71A 0.9600
C71 H71B 0.9600
C71 H71C 0.9600
C32 C42 1.369(3)
C32 H32 0.9300
C33 C43 1.375(4)
C33 H33 0.9300
C82 H82A 0.9600
C82 H82B 0.9600
C82 H82C 0.9600
C42 C52 1.371(3)
C42 H42 0.9300
C73 C93 1.535(3)
C73 C83 1.547(3)
C73 H73 0.9800
C43 C53 1.363(4)
C43 H43 0.9300
C53 H53 0.9300
C81 H81A 0.9600
C81 H81B 0.9600
C81 H81C 0.9600
C11 H11D 0.9600
C11 H11E 0.9600
C11 H11F 0.9600
C123 H12A 0.9600
C123 H12B 0.9600
C123 H12C 0.9600
C52 H52 0.9300
C91 H91A 0.9600
C91 H91B 0.9600
C91 H91C 0.9600
C92 H92A 0.9600
C92 H92B 0.9600
C92 H92C 0.9600
C122 H12D 0.9600
C122 H12E 0.9600
C122 H12F 0.9600
C93 H93A 0.9600
C93 H93B 0.9600
C93 H93C 0.9600
C83 H83A 0.9600
C83 H83B 0.9600
C83 H83C 0.9600
C112 H11G 0.9600
C112 H11H 0.9600
C112 H11I 0.9600
C113 H11J 0.9600
C113 H11K 0.9600
C113 H11L 0.9600
C84 H84A 0.9600
C84 H84B 0.9600
C84 H84C 0.9600
C94 H94A 0.9600
C94 H94B 0.9600
C94 H94C 0.9600
C74 H74A 0.9600
C74 H74B 0.9600
C74 H74C 0.9600

loop_
_geom_torsion_atom_site_label_1
_geom_torsion_atom_site_label_2
_geom_torsion_atom_site_label_3
_geom_torsion_atom_site_label_4
_geom_torsion
N11 Fe1 N21 C51 14.54(15)
N13 Fe1 N21 C51 -86.95(15)
N11 Fe1 N21 C13 -165.20(13)
N13 Fe1 N21 C13 93.32(14)
N11 Fe1 N13 C14 -44.95(15)
N21 Fe1 N13 C14 54.34(15)
N11 Fe1 N13 C54 127.53(15)
N21 Fe1 N13 C54 -133.18(15)
N21 Fe1 N11 C31 -23.52(13)
N13 Fe1 N11 C31 77.56(13)
N21 Fe1 N11 C12 150.45(13)
N13 Fe1 N11 C12 -108.47(13)
C13 N21 C51 C41 -178.89(19)
Fe1 N21 C51 C41 1.4(2)
C13 N21 C51 C61 1.0(3)
Fe1 N21 C51 C61 -178.68(15)
N21 C51 C61 C71 5.9(3)
C41 C51 C61 C71 -174.17(19)
N21 C51 C61 C101 125.6(2)
C41 C51 C61 C101 -54.5(2)
N21 C51 C61 C111 -115.9(2)
C41 C51 C61 C111 64.1(2)
N21 C51 C41 C31 -17.8(3)
C61 C51 C41 C31 162.3(2)
C12 N11 C31 C41 -156.45(17)
Fe1 N11 C31 C41 17.1(2)
C12 N11 C31 C21 28.1(3)
Fe1 N11 C31 C21 -158.31(14)
C51 C41 C31 N11 6.7(3)
C51 C41 C31 C21 -177.3(2)
C54 N13 C14 C24 -1.6(3)
Fe1 N13 C14 C24 171.34(15)
C32 C22 C12 C62 -2.9(3)
C72 C22 C12 C62 178.18(19)
C32 C22 C12 N11 -179.06(18)
C72 C22 C12 N11 2.0(3)
C31 N11 C12 C22 -115.6(2)
Fe1 N11 C12 C22 70.8(2)
C31 N11 C12 C62 68.3(2)
Fe1 N11 C12 C62 -105.36(17)
N11 C31 C21 C91 112.0(2)
C41 C31 C21 C91 -63.8(2)
N11 C31 C21 C81 -128.6(2)
C41 C31 C21 C81 55.6(2)
N11 C31 C21 C11 -6.2(3)
C41 C31 C21 C11 178.0(2)
C33 C23 C13 C63 2.0(3)
C73 C23 C13 C63 -177.89(19)
C33 C23 C13 N21 175.23(18)
C73 C23 C13 N21 -4.6(3)
C51 N21 C13 C63 -99.2(2)
Fe1 N21 C13 C63 80.47(18)
C51 N21 C13 C23 87.4(2)
Fe1 N21 C13 C23 -92.91(18)
N13 C14 C24 C34 0.0(3)
C22 C12 C62 C52 3.4(3)
N11 C12 C62 C52 179.64(17)
C22 C12 C62 C102 -174.39(18)
N11 C12 C62 C102 1.8(3)
C23 C13 C63 C53 -2.4(3)
N21 C13 C63 C53 -175.77(17)
C23 C13 C63 C103 177.50(18)
N21 C13 C63 C103 4.1(3)
C123 C103 C63 C53 58.4(2)
C113 C103 C63 C53 -64.3(3)
C123 C103 C63 C13 -121.5(2)
C113 C103 C63 C13 115.9(2)
C14 N13 C54 C44 1.9(3)
Fe1 N13 C54 C44 -170.85(16)
C34 C44 C54 N13 -0.8(3)
C54 C44 C34 C24 -0.8(3)
C54 C44 C34 C64 177.7(2)
C14 C24 C34 C44 1.2(3)
C14 C24 C34 C64 -177.3(2)
C74 C64 C34 C44 54.6(4)
C84 C64 C34 C44 178.7(3)
C94 C64 C34 C44 -65.0(3)
C74 C64 C34 C24 -127.0(3)
C84 C64 C34 C24 -2.9(4)
C94 C64 C34 C24 113.3(3)
C52 C62 C102 C112 -80.0(3)
C12 C62 C102 C112 97.8(2)
C52 C62 C102 C122 42.7(3)
C12 C62 C102 C122 -139.5(2)
C32 C22 C72 C82 67.4(2)
C12 C22 C72 C82 -113.6(2)
C32 C22 C72 C92 -55.3(3)
C12 C22 C72 C92 123.7(2)
C12 C22 C32 C42 0.5(3)
C72 C22 C32 C42 179.5(2)
C13 C23 C33 C43 -0.2(3)
C73 C23 C33 C43 179.7(2)
C22 C32 C42 C52 1.4(4)
C33 C23 C73 C93 -62.2(3)
C13 C23 C73 C93 117.6(2)
C33 C23 C73 C83 60.4(3)
C13 C23 C73 C83 -119.7(2)
C23 C33 C43 C53 -1.1(3)
C33 C43 C53 C63 0.7(3)
C13 C63 C53 C43 1.0(3)
C103 C63 C53 C43 -178.8(2)
C32 C42 C52 C62 -0.8(4)
C12 C62 C52 C42 -1.6(3)
C102 C62 C52 C42 176.3(2)
